data_7160635
loop_
_publ_author_name
'Liang, Jun-Ting'
'Xu, Zichen'
'Xie, Yong-Bin'
'Chen, Wen-Tao'
'He, Yu-Tao'
'Hu, Ya-Jian'

_publ_section_title
;
 Asymmetric synthesis and biological evaluation of ottensinin and its
 analogues.
;
_journal_issue 30
_journal_name_full 'Organic &amp; biomolecular chemistry'
_journal_page_first 7120
_journal_page_last 7123
_journal_paper_doi 10.1039/d5ob01028d
_journal_volume 23
_journal_year 2025
_chemical_absolute_configuration ad
_chemical_formula_moiety 'C20 H28 O2'
_chemical_formula_sum 'C20 H28 O2'
_chemical_formula_weight 300.42
_space_group_crystal_system triclinic
_space_group_IT_number 1
_space_group_name_Hall 'P 1'
_space_group_name_H-M_alt 'P 1'
_atom_sites_solution_hydrogens geom
_atom_sites_solution_primary dual
_audit_creation_date 2025-07-07
_audit_creation_method
;
Olex2 1.5
(compiled 2023.08.24 svn.re1ec1418 for OlexSys, GUI svn.r6817)
;
_audit_update_record
;
2025-07-07 deposited with the CCDC.	2025-07-10 downloaded from the CCDC.
;
_cell_angle_alpha 91.255(4)
_cell_angle_beta 97.617(4)
_cell_angle_gamma 114.449(5)
_cell_formula_units_Z 2
_cell_length_a 6.3288(3)
_cell_length_b 7.2917(4)
_cell_length_c 20.5591(8)
_cell_measurement_reflns_used 7535
_cell_measurement_temperature 293(2)
_cell_measurement_theta_max 73.2320
_cell_measurement_theta_min 4.3280
_cell_volume 852.96(8)
_computing_molecular_graphics 'Olex2 1.5 (Dolomanov et al., 2009)'
_computing_publication_material 'Olex2 1.5 (Dolomanov et al., 2009)'
_computing_structure_refinement 'SHELXL 2018/3 (Sheldrick, 2015)'
_computing_structure_solution 'SHELXT 2018/2 (Sheldrick, 2018)'
_diffrn_ambient_temperature 293(2)
_diffrn_measured_fraction_theta_full 0.995
_diffrn_measured_fraction_theta_max 0.967
_diffrn_measurement_device_type 'SuperNova, Dual, Cu at zero, AtlasS2'
_diffrn_radiation_type CuK\a
_diffrn_radiation_wavelength 1.54184
_diffrn_reflns_av_R_equivalents 0.0509
_diffrn_reflns_av_unetI/netI 0.0469
_diffrn_reflns_Laue_measured_fraction_full 0.995
_diffrn_reflns_Laue_measured_fraction_max 0.967
_diffrn_reflns_limit_h_max 7
_diffrn_reflns_limit_h_min -7
_diffrn_reflns_limit_k_max 9
_diffrn_reflns_limit_k_min -9
_diffrn_reflns_limit_l_max 24
_diffrn_reflns_limit_l_min -25
_diffrn_reflns_number 11232
_diffrn_reflns_point_group_measured_fraction_full 0.883
_diffrn_reflns_point_group_measured_fraction_max 0.843
_diffrn_reflns_theta_full 67.684
_diffrn_reflns_theta_max 73.652
_diffrn_reflns_theta_min 2.176
_exptl_absorpt_coefficient_mu 0.568
_exptl_absorpt_correction_T_max 1.00000
_exptl_absorpt_correction_T_min 0.81611
_exptl_absorpt_correction_type multi-scan
_exptl_absorpt_process_details
;
CrysAlisPro 1.171.38.43f (Rigaku Oxford Diffraction, 2015)
Empirical absorption correction using spherical harmonics, implemented in SCALE3 ABSPACK scaling algorithm.
;
_exptl_crystal_colour 'clear light colourless'
_exptl_crystal_colour_lustre clear
_exptl_crystal_colour_modifier light
_exptl_crystal_colour_primary colourless
_exptl_crystal_density_diffrn 1.170
_exptl_crystal_description block
_exptl_crystal_F_000 328
_exptl_crystal_size_max 0.14
_exptl_crystal_size_mid 0.12
_exptl_crystal_size_min 0.1
_refine_diff_density_max 0.583
_refine_diff_density_min -0.317
_refine_diff_density_rms 0.077
_refine_ls_abs_structure_details
;
 Flack x determined using 1986 quotients [(I+)-(I-)]/[(I+)+(I-)]
 (Parsons, Flack and Wagner, Acta Cryst. B69 (2013) 249-259).
;
_refine_ls_abs_structure_Flack -0.3(3)
_refine_ls_extinction_method none
_refine_ls_goodness_of_fit_ref 1.054
_refine_ls_hydrogen_treatment constr
_refine_ls_matrix_type full
_refine_ls_number_parameters 403
_refine_ls_number_reflns 5791
_refine_ls_number_restraints 3
_refine_ls_restrained_S_all 1.054
_refine_ls_R_factor_all 0.0737
_refine_ls_R_factor_gt 0.0683
_refine_ls_shift/su_max 0.000
_refine_ls_shift/su_mean 0.000
_refine_ls_structure_factor_coef Fsqd
_refine_ls_weighting_details 'w=1/[\s^2^(Fo^2^)+(0.1164P)^2^+0.7019P] where P=(Fo^2^+2Fc^2^)/3'
_refine_ls_weighting_scheme calc
_refine_ls_wR_factor_gt 0.1972
_refine_ls_wR_factor_ref 0.2063
_reflns_Friedel_coverage 0.745
_reflns_Friedel_fraction_full 0.771
_reflns_Friedel_fraction_max 0.720
_reflns_number_gt 5283
_reflns_number_total 5791
_reflns_threshold_expression 'I > 2\s(I)'
_cod_data_source_file d5ob01028d2.cif
_cod_data_source_block ljt-otten
_cod_depositor_comments 'Adding full bibliography for 7160633--7160635.cif.'
_cod_database_code 7160635
_shelx_shelxl_version_number 2018/3
_shelx_space_group_comment
;
The symmetry employed for this shelxl refinement is uniquely defined
by the following loop, which should always be used as a source of
symmetry information in preference to the above space-group names.
They are only intended as comments.
;
_shelx_estimated_absorpt_t_max 0.945
_shelx_estimated_absorpt_t_min 0.925
_olex2_refinement_description
;
1. Fixed Uiso
 At 1.2 times of:
  All C(H) groups, All C(H,H) groups
 At 1.5 times of:
  All C(H,H,H) groups
2.a Ternary CH refined with riding coordinates:
 C00B(H00Q), C00J(H00J), C00M(H00Z), C00Y(H00Y)
2.b Secondary CH2 refined with riding coordinates:
 C009(H00A,H00B), C00F(H00D,H00E), C00L(H00W,H00X), C00Q(H00F,H00G), C00T(H00H,
 H00I), C00U(H1,HB), C00Z(H2,HC), C010(H01K,H01L), C011(H01M,H01N), C013(H01D,
 H01E), C014(H01F,H01G), C015(H01O,H01P)
2.c Aromatic/amide H refined with riding coordinates:
 C007(H007), C008(H008), C00C(H00C), C00E(H00R), C00N(H00N), C00V(H00V)
2.d X=CH2 refined with riding coordinates:
 C00X(H00O,H00P), C018(H01T,H01U)
2.e Idealised Me refined as rotating group:
 C00K(H00S,H00T,H00U), C00S(H00,H,HA), C00W(H00K,H00L,H00M), C012(H01A,H01B,
 H01C), C016(H01H,H01I,H01J), C017(H01Q,H01R,H01S)
;
_olex2_submission_special_instructions 'No special instructions were received'

loop_
_space_group_symop_operation_xyz
'x, y, z'

loop_
_atom_site_label
_atom_site_type_symbol
_atom_site_fract_x
_atom_site_fract_y
_atom_site_fract_z
_atom_site_U_iso_or_equiv
_atom_site_adp_type
_atom_site_occupancy
_atom_site_site_symmetry_order
_atom_site_calc_flag
_atom_site_refinement_flags_posn
_atom_site_refinement_flags_adp
_atom_site_refinement_flags_occupancy
_atom_site_disorder_assembly
_atom_site_disorder_group
O001 O -0.1029(7) 0.2292(7) 0.5111(2) 0.0488(11) Uani 1 1 d . . . . .
O002 O 0.5638(7) 0.7191(7) 0.4961(2) 0.0449(10) Uani 1 1 d . . . . .
O003 O 1.1339(7) 0.7515(7) 0.6215(2) 0.0427(10) Uani 1 1 d . . . . .
O004 O 0.3505(7) 0.2547(7) 0.3858(2) 0.0437(10) Uani 1 1 d . . . . .
C005 C 0.9604(9) 0.7425(8) 0.5836(3) 0.0308(11) Uani 1 1 d . . . . .
C006 C 1.2808(9) 1.2153(8) 0.8945(3) 0.0318(11) Uani 1 1 d . . . . .
C007 C 0.9361(10) 0.7111(9) 0.5131(3) 0.0381(13) Uani 1 1 d . . . . .
H007 H 1.055747 0.697060 0.494749 0.046 Uiso 1 1 calc R U . . .
C008 C 0.7465(11) 0.7015(9) 0.4736(3) 0.0412(13) Uani 1 1 d . . . . .
H008 H 0.739432 0.681895 0.428373 0.049 Uiso 1 1 calc R U . . .
C009 C 0.0257(10) 0.1969(9) 0.1927(3) 0.0358(12) Uani 1 1 d . . . . .
H00A H 0.024822 0.324205 0.207026 0.043 Uiso 1 1 calc R U . . .
H00B H 0.168324 0.192745 0.215112 0.043 Uiso 1 1 calc R U . . .
C00A C -0.1881(8) 0.0218(8) 0.2125(2) 0.0268(10) Uani 1 1 d . . . . .
C00B C 1.1923(9) 1.1902(8) 0.8190(3) 0.0285(10) Uani 1 1 d . . . . .
H00Q H 1.317507 1.176918 0.798749 0.034 Uiso 1 1 calc R U . . .
C00C C 0.1101(11) 0.2392(10) 0.5325(3) 0.0442(14) Uani 1 1 d . . . . .
H00C H 0.153600 0.242959 0.577712 0.053 Uiso 1 1 calc R U . . .
C00D C -0.1864(10) -0.1998(8) 0.1086(3) 0.0317(11) Uani 1 1 d . . . . .
C00E C 0.5790(10) 0.7473(10) 0.5623(3) 0.0411(14) Uani 1 1 d . . . . .
H00R H 0.452843 0.757708 0.578024 0.049 Uiso 1 1 calc R U . . .
C00F C 0.0225(10) -0.0101(10) 0.0931(3) 0.0370(12) Uani 1 1 d . . . . .
H00D H 0.167383 -0.016962 0.112165 0.044 Uiso 1 1 calc R U . . .
H00E H 0.018036 -0.011825 0.045721 0.044 Uiso 1 1 calc R U . . .
C00G C 0.9675(9) 0.9956(8) 0.7920(3) 0.0288(11) Uani 1 1 d . . . . .
C00H C 0.2085(9) 0.2407(8) 0.4228(3) 0.0340(12) Uani 1 1 d . . . . .
C00I C -0.3636(10) -0.1641(9) 0.3068(3) 0.0337(11) Uani 1 1 d . . . . .
C00J C -0.1948(8) -0.1807(8) 0.1836(2) 0.0268(10) Uani 1 1 d . . . . .
H00J H -0.048573 -0.183728 0.205028 0.032 Uiso 1 1 calc R U . . .
C00K C 1.1308(11) 1.2711(10) 0.9372(3) 0.0399(13) Uani 1 1 d . . . . .
H00S H 1.116170 1.389992 0.922534 0.060 Uiso 1 1 calc R U . . .
H00T H 1.204843 1.296867 0.982354 0.060 Uiso 1 1 calc R U . . .
H00U H 0.977639 1.161208 0.933302 0.060 Uiso 1 1 calc R U . . .
C00L C 1.0750(11) 0.8305(9) 0.8919(3) 0.0409(13) Uani 1 1 d . . . . .
H00W H 0.947140 0.831931 0.912947 0.049 Uiso 1 1 calc R U . . .
H00X H 1.101076 0.713404 0.904713 0.049 Uiso 1 1 calc R U . . .
C00M C 0.9436(8) 0.9867(8) 0.7150(3) 0.0296(11) Uani 1 1 d . . . . .
H00Z H 1.094315 0.997412 0.704234 0.036 Uiso 1 1 calc R U . . .
C00N C 0.2639(10) 0.2441(10) 0.4943(3) 0.0402(13) Uani 1 1 d . . . . .
H00N H 0.408838 0.249706 0.512938 0.048 Uiso 1 1 calc R U . . .
C00O C 0.9183(10) 1.1740(9) 0.6924(3) 0.0357(12) Uani 1 1 d . . . . .
C00P C 0.7602(9) 0.7614(8) 0.6066(3) 0.0328(11) Uani 1 1 d . . . . .
C00Q C 0.0269(11) 0.1874(9) 0.1181(3) 0.0409(13) Uani 1 1 d . . . . .
H00F H -0.109112 0.202627 0.095743 0.049 Uiso 1 1 calc R U . . .
H00G H 0.166618 0.298259 0.108154 0.049 Uiso 1 1 calc R U . . .
C00R C -0.0264(9) 0.2248(8) 0.4000(3) 0.0326(11) Uani 1 1 d . . . . .
C00S C 1.5313(11) 1.3826(10) 0.9086(3) 0.0446(14) Uani 1 1 d . . . . .
H00 H 1.625610 1.358012 0.879644 0.067 Uiso 1 1 calc R U . . .
H H 1.597594 1.383452 0.953499 0.067 Uiso 1 1 calc R U . . .
HA H 1.527663 1.511009 0.901621 0.067 Uiso 1 1 calc R U . . .
C00T C -0.3900(11) -0.3651(8) 0.2059(3) 0.0371(12) Uani 1 1 d . . . . .
H00H H -0.541326 -0.368913 0.187629 0.045 Uiso 1 1 calc R U . . .
H00I H -0.382769 -0.487048 0.188762 0.045 Uiso 1 1 calc R U . . .
C00U C 0.7545(9) 0.7853(9) 0.6793(3) 0.0343(12) Uani 1 1 d . . . . .
H1 H 0.774985 0.674254 0.699986 0.041 Uiso 1 1 calc R U . . .
HB H 0.600742 0.775658 0.685216 0.041 Uiso 1 1 calc R U . . .
C00V C -0.1638(10) 0.2228(10) 0.4447(3) 0.0411(14) Uani 1 1 d . . . . .
H00V H -0.311668 0.216602 0.429166 0.049 Uiso 1 1 calc R U . . .
C00W C -0.4115(10) 0.0503(10) 0.1900(3) 0.0378(13) Uani 1 1 d . . . . .
H00K H -0.423174 0.145628 0.220684 0.057 Uiso 1 1 calc R U . . .
H00L H -0.545800 -0.077002 0.188119 0.057 Uiso 1 1 calc R U . . .
H00M H -0.406133 0.100067 0.147163 0.057 Uiso 1 1 calc R U . . .
C00X C -0.5363(10) -0.1591(11) 0.3346(3) 0.0460(14) Uani 1 1 d . . . . .
H00O H -0.665561 -0.278558 0.338488 0.055 Uiso 1 1 calc R U . . .
H00P H -0.529531 -0.035978 0.350459 0.055 Uiso 1 1 calc R U . . .
C00Y C -0.1569(8) 0.0180(8) 0.2898(2) 0.0282(11) Uani 1 1 d . . . . .
H00Y H -0.017559 -0.007976 0.302431 0.034 Uiso 1 1 calc R U . . .
C00Z C 1.1775(11) 1.3796(8) 0.7928(3) 0.0385(13) Uani 1 1 d . . . . .
H2 H 1.323031 1.496370 0.808970 0.046 Uiso 1 1 calc R U . . .
HC H 1.051083 1.399013 0.809487 0.046 Uiso 1 1 calc R U . . .
C010 C 1.1336(12) 1.3655(9) 0.7171(3) 0.0433(14) Uani 1 1 d . . . . .
H01K H 1.110042 1.481869 0.702117 0.052 Uiso 1 1 calc R U . . .
H01L H 1.268521 1.363810 0.699946 0.052 Uiso 1 1 calc R U . . .
C011 C 1.2931(10) 1.0185(9) 0.9158(3) 0.0372(12) Uani 1 1 d . . . . .
H01M H 1.424647 1.007367 0.899481 0.045 Uiso 1 1 calc R U . . .
H01N H 1.323691 1.026979 0.963491 0.045 Uiso 1 1 calc R U . . .
C012 C -0.1379(12) -0.3829(10) 0.0925(3) 0.0446(14) Uani 1 1 d . . . . .
H01A H -0.085758 -0.372777 0.050363 0.067 Uiso 1 1 calc R U . . .
H01B H -0.279265 -0.504250 0.091149 0.067 Uiso 1 1 calc R U . . .
H01C H -0.018292 -0.386583 0.125685 0.067 Uiso 1 1 calc R U . . .
C013 C -0.1087(9) 0.2191(8) 0.3281(3) 0.0328(11) Uani 1 1 d . . . . .
H01D H 0.009484 0.329223 0.309584 0.039 Uiso 1 1 calc R U . . .
H01E H -0.251508 0.239984 0.322493 0.039 Uiso 1 1 calc R U . . .
C014 C -0.3695(11) -0.3612(9) 0.2807(3) 0.0405(13) Uani 1 1 d . . . . .
H01F H -0.502657 -0.473695 0.293037 0.049 Uiso 1 1 calc R U . . .
H01G H -0.227049 -0.373211 0.299217 0.049 Uiso 1 1 calc R U . . .
C015 C 1.0044(10) 0.8114(8) 0.8174(3) 0.0352(12) Uani 1 1 d . . . . .
H01O H 0.860126 0.690273 0.804740 0.042 Uiso 1 1 calc R U . . .
H01P H 1.125636 0.796327 0.796444 0.042 Uiso 1 1 calc R U . . .
C016 C -0.4130(11) -0.2268(10) 0.0633(3) 0.0411(13) Uani 1 1 d . . . . .
H01H H -0.431456 -0.102686 0.065205 0.062 Uiso 1 1 calc R U . . .
H01I H -0.545353 -0.332373 0.077602 0.062 Uiso 1 1 calc R U . . .
H01J H -0.403633 -0.262275 0.018884 0.062 Uiso 1 1 calc R U . . .
C017 C 0.7408(9) 0.9908(9) 0.8126(3) 0.0353(12) Uani 1 1 d . . . . .
H01Q H 0.741440 0.969847 0.858582 0.053 Uiso 1 1 calc R U . . .
H01R H 0.607477 0.882493 0.787251 0.053 Uiso 1 1 calc R U . . .
H01S H 0.731951 1.116949 0.804948 0.053 Uiso 1 1 calc R U . . .
C018 C 0.7276(13) 1.1798(10) 0.6601(3) 0.0474(15) Uani 1 1 d . . . . .
H01T H 0.723924 1.303539 0.652130 0.057 Uiso 1 1 calc R U . . .
H01U H 0.596448 1.060121 0.645334 0.057 Uiso 1 1 calc R U . . .

loop_
_atom_site_aniso_label
_atom_site_aniso_U_11
_atom_site_aniso_U_22
_atom_site_aniso_U_33
_atom_site_aniso_U_23
_atom_site_aniso_U_13
_atom_site_aniso_U_12
O001 0.040(2) 0.062(3) 0.035(2) -0.009(2) 0.0108(18) 0.012(2)
O002 0.044(2) 0.051(3) 0.039(2) -0.0101(19) -0.0062(18) 0.024(2)
O003 0.038(2) 0.059(3) 0.038(2) -0.0038(19) 0.0016(17) 0.028(2)
O004 0.034(2) 0.061(3) 0.040(2) 0.001(2) 0.0114(17) 0.022(2)
C005 0.029(3) 0.028(3) 0.034(3) -0.002(2) 0.005(2) 0.011(2)
C006 0.035(3) 0.031(3) 0.028(3) -0.001(2) 0.007(2) 0.012(2)
C007 0.040(3) 0.041(3) 0.039(3) 0.001(2) 0.010(2) 0.021(3)
C008 0.047(3) 0.038(3) 0.036(3) -0.002(2) 0.006(2) 0.016(3)
C009 0.036(3) 0.031(3) 0.031(3) -0.002(2) 0.004(2) 0.005(2)
C00A 0.026(2) 0.026(3) 0.026(3) -0.0009(19) -0.0007(19) 0.010(2)
C00B 0.029(2) 0.028(3) 0.027(3) 0.0014(19) 0.0097(19) 0.008(2)
C00C 0.042(3) 0.047(4) 0.030(3) -0.004(2) 0.002(2) 0.007(3)
C00D 0.038(3) 0.032(3) 0.025(3) 0.001(2) 0.003(2) 0.015(2)
C00E 0.031(3) 0.048(4) 0.042(3) -0.010(3) 0.001(2) 0.016(3)
C00F 0.033(3) 0.047(3) 0.028(3) 0.003(2) 0.008(2) 0.013(3)
C00G 0.030(2) 0.029(3) 0.033(3) 0.007(2) 0.013(2) 0.015(2)
C00H 0.030(3) 0.033(3) 0.035(3) -0.006(2) 0.001(2) 0.010(2)
C00I 0.037(3) 0.035(3) 0.025(3) 0.004(2) 0.004(2) 0.011(2)
C00J 0.028(2) 0.025(3) 0.024(2) 0.0009(18) 0.0004(18) 0.009(2)
C00K 0.055(3) 0.039(3) 0.034(3) 0.003(2) 0.015(3) 0.026(3)
C00L 0.053(3) 0.035(3) 0.041(3) 0.007(2) 0.012(3) 0.024(3)
C00M 0.027(2) 0.027(3) 0.033(3) -0.005(2) 0.007(2) 0.009(2)
C00N 0.034(3) 0.048(4) 0.034(3) -0.001(3) 0.003(2) 0.012(3)
C00O 0.044(3) 0.036(3) 0.026(3) 0.002(2) 0.008(2) 0.016(3)
C00P 0.032(3) 0.030(3) 0.036(3) -0.003(2) 0.007(2) 0.013(2)
C00Q 0.044(3) 0.035(3) 0.032(3) 0.001(2) 0.009(2) 0.004(3)
C00R 0.031(3) 0.029(3) 0.034(3) -0.006(2) 0.003(2) 0.011(2)
C00S 0.043(3) 0.041(3) 0.037(3) -0.007(2) 0.000(2) 0.006(3)
C00T 0.044(3) 0.024(3) 0.036(3) -0.001(2) 0.005(2) 0.008(2)
C00U 0.031(3) 0.034(3) 0.033(3) -0.004(2) 0.007(2) 0.008(2)
C00V 0.034(3) 0.047(4) 0.038(3) -0.012(3) 0.005(2) 0.014(3)
C00W 0.038(3) 0.046(3) 0.031(3) -0.002(2) -0.003(2) 0.022(3)
C00X 0.034(3) 0.045(4) 0.047(4) -0.002(3) 0.009(3) 0.005(3)
C00Y 0.027(2) 0.027(3) 0.029(3) -0.004(2) -0.001(2) 0.011(2)
C00Z 0.051(3) 0.024(3) 0.033(3) 0.002(2) 0.005(2) 0.009(3)
C010 0.058(4) 0.030(3) 0.035(3) 0.005(2) 0.006(3) 0.012(3)
C011 0.041(3) 0.044(3) 0.033(3) 0.001(2) 0.005(2) 0.024(3)
C012 0.060(4) 0.042(4) 0.034(3) -0.001(3) 0.003(3) 0.025(3)
C013 0.031(3) 0.029(3) 0.036(3) -0.004(2) 0.003(2) 0.012(2)
C014 0.050(3) 0.030(3) 0.036(3) 0.009(2) 0.008(2) 0.011(3)
C015 0.040(3) 0.028(3) 0.039(3) 0.001(2) 0.010(2) 0.014(2)
C016 0.042(3) 0.043(3) 0.032(3) -0.003(2) -0.004(2) 0.015(3)
C017 0.031(3) 0.038(3) 0.036(3) 0.001(2) 0.011(2) 0.013(2)
C018 0.058(4) 0.042(4) 0.046(4) -0.006(3) -0.001(3) 0.028(3)

loop_
_atom_type_symbol
_atom_type_description
_atom_type_scat_dispersion_real
_atom_type_scat_dispersion_imag
_atom_type_scat_source
C C 0.0181 0.0091 'International Tables Vol C Tables 4.2.6.8 and 6.1.1.4'
H H 0.0000 0.0000 'International Tables Vol C Tables 4.2.6.8 and 6.1.1.4'
O O 0.0492 0.0322 'International Tables Vol C Tables 4.2.6.8 and 6.1.1.4'

loop_
_geom_angle_atom_site_label_1
_geom_angle_atom_site_label_2
_geom_angle_atom_site_label_3
_geom_angle
_geom_angle_site_symmetry_1
_geom_angle_site_symmetry_3
_geom_angle_publ_flag
C00C O001 C00V 116.7(5) . . ?
C008 O002 C00E 117.1(4) . . ?
O003 C005 C007 123.1(5) . . ?
O003 C005 C00P 122.8(5) . . ?
C007 C005 C00P 114.1(4) . . ?
C00K C006 C00B 114.5(4) . . ?
C00K C006 C011 109.3(5) . . ?
C00S C006 C00B 108.8(5) . . ?
C00S C006 C00K 107.7(5) . . ?
C00S C006 C011 107.2(5) . . ?
C011 C006 C00B 109.1(4) . . ?
C005 C007 H007 119.2 . . ?
C008 C007 C005 121.6(5) . . ?
C008 C007 H007 119.2 . . ?
O002 C008 H008 118.4 . . ?
C007 C008 O002 123.1(6) . . ?
C007 C008 H008 118.4 . . ?
H00A C009 H00B 107.9 . . ?
C00A C009 H00A 109.1 . . ?
C00A C009 H00B 109.1 . . ?
C00Q C009 H00A 109.1 . . ?
C00Q C009 H00B 109.1 . . ?
C00Q C009 C00A 112.4(4) . . ?
C009 C00A C00J 108.1(4) . . ?
C009 C00A C00Y 109.8(4) . . ?
C00J C00A C00Y 106.9(4) . . ?
C00W C00A C009 110.1(5) . . ?
C00W C00A C00J 113.7(4) . . ?
C00W C00A C00Y 108.2(4) . . ?
C006 C00B H00Q 104.6 . . ?
C006 C00B C00G 116.9(4) . . ?
C00G C00B H00Q 104.6 . . ?
C00Z C00B C006 113.1(4) . . ?
C00Z C00B H00Q 104.6 . . ?
C00Z C00B C00G 111.6(4) . . ?
O001 C00C H00C 117.6 . . ?
C00N C00C O001 124.8(5) . . ?
C00N C00C H00C 117.6 . . ?
C00F C00D C00J 107.8(4) . . ?
C012 C00D C00F 107.5(5) . . ?
C012 C00D C00J 109.2(4) . . ?
C012 C00D C016 107.0(5) . . ?
C016 C00D C00F 110.0(5) . . ?
C016 C00D C00J 115.0(5) . . ?
O002 C00E H00R 117.4 . . ?
C00P C00E O002 125.2(5) . . ?
C00P C00E H00R 117.4 . . ?
C00D C00F H00D 108.6 . . ?
C00D C00F H00E 108.6 . . ?
H00D C00F H00E 107.6 . . ?
C00Q C00F C00D 114.6(5) . . ?
C00Q C00F H00D 108.6 . . ?
C00Q C00F H00E 108.6 . . ?
C00B C00G C00M 106.6(4) . . ?
C015 C00G C00B 108.0(4) . . ?
C015 C00G C00M 110.2(4) . . ?
C017 C00G C00B 114.1(4) . . ?
C017 C00G C00M 109.0(4) . . ?
C017 C00G C015 108.7(4) . . ?
O004 C00H C00N 122.6(5) . . ?
O004 C00H C00R 123.2(5) . . ?
C00R C00H C00N 114.1(5) . . ?
C00X C00I C00Y 125.9(5) . . ?
C00X C00I C014 121.2(6) . . ?
C014 C00I C00Y 112.5(5) . . ?
C00A C00J H00J 104.6 . . ?
C00D C00J C00A 116.8(4) . . ?
C00D C00J H00J 104.6 . . ?
C00T C00J C00A 111.9(4) . . ?
C00T C00J C00D 112.8(4) . . ?
C00T C00J H00J 104.6 . . ?
C006 C00K H00S 109.5 . . ?
C006 C00K H00T 109.5 . . ?
C006 C00K H00U 109.5 . . ?
H00S C00K H00T 109.5 . . ?
H00S C00K H00U 109.5 . . ?
H00T C00K H00U 109.5 . . ?
H00W C00L H00X 107.9 . . ?
C011 C00L H00W 109.1 . . ?
C011 C00L H00X 109.1 . . ?
C011 C00L C015 112.3(5) . . ?
C015 C00L H00W 109.1 . . ?
C015 C00L H00X 109.1 . . ?
C00G C00M H00Z 106.3 . . ?
C00O C00M C00G 108.5(4) . . ?
C00O C00M H00Z 106.3 . . ?
C00O C00M C00U 114.6(4) . . ?
C00U C00M C00G 114.3(4) . . ?
C00U C00M H00Z 106.3 . . ?
C00C C00N C00H 120.6(5) . . ?
C00C C00N H00N 119.7 . . ?
C00H C00N H00N 119.7 . . ?
C010 C00O C00M 112.4(5) . . ?
C018 C00O C00M 126.2(6) . . ?
C018 C00O C010 121.2(6) . . ?
C005 C00P C00U 120.4(5) . . ?
C00E C00P C005 118.8(5) . . ?
C00E C00P C00U 120.7(5) . . ?
C009 C00Q H00F 109.4 . . ?
C009 C00Q H00G 109.4 . . ?
C00F C00Q C009 111.2(5) . . ?
C00F C00Q H00F 109.4 . . ?
C00F C00Q H00G 109.4 . . ?
H00F C00Q H00G 108.0 . . ?
C00H C00R C013 120.3(5) . . ?
C00V C00R C00H 118.8(5) . . ?
C00V C00R C013 120.9(5) . . ?
C006 C00S H00 109.5 . . ?
C006 C00S H 109.5 . . ?
C006 C00S HA 109.5 . . ?
H00 C00S H 109.5 . . ?
H00 C00S HA 109.5 . . ?
H C00S HA 109.5 . . ?
C00J C00T H00H 109.2 . . ?
C00J C00T H00I 109.2 . . ?
H00H C00T H00I 107.9 . . ?
C014 C00T C00J 112.2(5) . . ?
C014 C00T H00H 109.2 . . ?
C014 C00T H00I 109.2 . . ?
C00M C00U H1 108.7 . . ?
C00M C00U HB 108.7 . . ?
C00P C00U C00M 114.3(5) . . ?
C00P C00U H1 108.7 . . ?
C00P C00U HB 108.7 . . ?
H1 C00U HB 107.6 . . ?
O001 C00V H00V 117.5 . . ?
C00R C00V O001 125.0(5) . . ?
C00R C00V H00V 117.5 . . ?
C00A C00W H00K 109.5 . . ?
C00A C00W H00L 109.5 . . ?
C00A C00W H00M 109.5 . . ?
H00K C00W H00L 109.5 . . ?
H00K C00W H00M 109.5 . . ?
H00L C00W H00M 109.5 . . ?
C00I C00X H00O 120.0 . . ?
C00I C00X H00P 120.0 . . ?
H00O C00X H00P 120.0 . . ?
C00A C00Y H00Y 106.2 . . ?
C00I C00Y C00A 108.1(4) . . ?
C00I C00Y H00Y 106.2 . . ?
C00I C00Y C013 114.6(4) . . ?
C013 C00Y C00A 114.8(4) . . ?
C013 C00Y H00Y 106.2 . . ?
C00B C00Z H2 109.2 . . ?
C00B C00Z HC 109.2 . . ?
C00B C00Z C010 112.1(5) . . ?
H2 C00Z HC 107.9 . . ?
C010 C00Z H2 109.2 . . ?
C010 C00Z HC 109.2 . . ?
C00O C010 C00Z 108.7(5) . . ?
C00O C010 H01K 110.0 . . ?
C00O C010 H01L 110.0 . . ?
C00Z C010 H01K 110.0 . . ?
C00Z C010 H01L 110.0 . . ?
H01K C010 H01L 108.3 . . ?
C006 C011 H01M 108.7 . . ?
C006 C011 H01N 108.7 . . ?
C00L C011 C006 114.4(5) . . ?
C00L C011 H01M 108.7 . . ?
C00L C011 H01N 108.7 . . ?
H01M C011 H01N 107.6 . . ?
C00D C012 H01A 109.5 . . ?
C00D C012 H01B 109.5 . . ?
C00D C012 H01C 109.5 . . ?
H01A C012 H01B 109.5 . . ?
H01A C012 H01C 109.5 . . ?
H01B C012 H01C 109.5 . . ?
C00R C013 C00Y 113.0(4) . . ?
C00R C013 H01D 109.0 . . ?
C00R C013 H01E 109.0 . . ?
C00Y C013 H01D 109.0 . . ?
C00Y C013 H01E 109.0 . . ?
H01D C013 H01E 107.8 . . ?
C00I C014 C00T 108.5(4) . . ?
C00I C014 H01F 110.0 . . ?
C00I C014 H01G 110.0 . . ?
C00T C014 H01F 110.0 . . ?
C00T C014 H01G 110.0 . . ?
H01F C014 H01G 108.4 . . ?
C00G C015 H01O 109.0 . . ?
C00G C015 H01P 109.0 . . ?
C00L C015 C00G 112.9(4) . . ?
C00L C015 H01O 109.0 . . ?
C00L C015 H01P 109.0 . . ?
H01O C015 H01P 107.8 . . ?
C00D C016 H01H 109.5 . . ?
C00D C016 H01I 109.5 . . ?
C00D C016 H01J 109.5 . . ?
H01H C016 H01I 109.5 . . ?
H01H C016 H01J 109.5 . . ?
H01I C016 H01J 109.5 . . ?
C00G C017 H01Q 109.5 . . ?
C00G C017 H01R 109.5 . . ?
C00G C017 H01S 109.5 . . ?
H01Q C017 H01R 109.5 . . ?
H01Q C017 H01S 109.5 . . ?
H01R C017 H01S 109.5 . . ?
C00O C018 H01T 120.0 . . ?
C00O C018 H01U 120.0 . . ?
H01T C018 H01U 120.0 . . ?

loop_
_geom_bond_atom_site_label_1
_geom_bond_atom_site_label_2
_geom_bond_distance
_geom_bond_site_symmetry_2
_geom_bond_publ_flag
O001 C00C 1.333(8) . ?
O001 C00V 1.364(7) . ?
O002 C008 1.353(8) . ?
O002 C00E 1.356(7) . ?
O003 C005 1.237(7) . ?
O004 C00H 1.228(7) . ?
C005 C007 1.439(8) . ?
C005 C00P 1.466(7) . ?
C006 C00B 1.558(7) . ?
C006 C00K 1.537(7) . ?
C006 C00S 1.532(8) . ?
C006 C011 1.538(8) . ?
C007 H007 0.9300 . ?
C007 C008 1.333(8) . ?
C008 H008 0.9300 . ?
C009 H00A 0.9700 . ?
C009 H00B 0.9700 . ?
C009 C00A 1.538(7) . ?
C009 C00Q 1.536(8) . ?
C00A C00J 1.561(7) . ?
C00A C00W 1.527(7) . ?
C00A C00Y 1.577(7) . ?
C00B H00Q 0.9800 . ?
C00B C00G 1.559(7) . ?
C00B C00Z 1.528(8) . ?
C00C H00C 0.9300 . ?
C00C C00N 1.320(9) . ?
C00D C00F 1.543(8) . ?
C00D C00J 1.556(7) . ?
C00D C012 1.527(8) . ?
C00D C016 1.538(7) . ?
C00E H00R 0.9300 . ?
C00E C00P 1.333(8) . ?
C00F H00D 0.9700 . ?
C00F H00E 0.9700 . ?
C00F C00Q 1.506(9) . ?
C00G C00M 1.568(7) . ?
C00G C015 1.546(7) . ?
C00G C017 1.536(7) . ?
C00H C00N 1.461(8) . ?
C00H C00R 1.454(7) . ?
C00I C00X 1.312(8) . ?
C00I C00Y 1.517(8) . ?
C00I C014 1.507(8) . ?
C00J H00J 0.9800 . ?
C00J C00T 1.531(8) . ?
C00K H00S 0.9600 . ?
C00K H00T 0.9600 . ?
C00K H00U 0.9600 . ?
C00L H00W 0.9700 . ?
C00L H00X 0.9700 . ?
C00L C011 1.500(9) . ?
C00L C015 1.525(8) . ?
C00M H00Z 0.9800 . ?
C00M C00O 1.515(8) . ?
C00M C00U 1.546(7) . ?
C00N H00N 0.9300 . ?
C00O C010 1.508(9) . ?
C00O C018 1.315(9) . ?
C00P C00U 1.509(8) . ?
C00Q H00F 0.9700 . ?
C00Q H00G 0.9700 . ?
C00R C00V 1.343(8) . ?
C00R C013 1.494(8) . ?
C00S H00 0.9600 . ?
C00S H 0.9600 . ?
C00S HA 0.9600 . ?
C00T H00H 0.9700 . ?
C00T H00I 0.9700 . ?
C00T C014 1.526(8) . ?
C00U H1 0.9700 . ?
C00U HB 0.9700 . ?
C00V H00V 0.9300 . ?
C00W H00K 0.9600 . ?
C00W H00L 0.9600 . ?
C00W H00M 0.9600 . ?
C00X H00O 0.9300 . ?
C00X H00P 0.9300 . ?
C00Y H00Y 0.9800 . ?
C00Y C013 1.542(7) . ?
C00Z H2 0.9700 . ?
C00Z HC 0.9700 . ?
C00Z C010 1.539(8) . ?
C010 H01K 0.9700 . ?
C010 H01L 0.9700 . ?
C011 H01M 0.9700 . ?
C011 H01N 0.9700 . ?
C012 H01A 0.9600 . ?
C012 H01B 0.9600 . ?
C012 H01C 0.9600 . ?
C013 H01D 0.9700 . ?
C013 H01E 0.9700 . ?
C014 H01F 0.9700 . ?
C014 H01G 0.9700 . ?
C015 H01O 0.9700 . ?
C015 H01P 0.9700 . ?
C016 H01H 0.9600 . ?
C016 H01I 0.9600 . ?
C016 H01J 0.9600 . ?
C017 H01Q 0.9600 . ?
C017 H01R 0.9600 . ?
C017 H01S 0.9600 . ?
C018 H01T 0.9300 . ?
C018 H01U 0.9300 . ?

loop_
_geom_torsion_atom_site_label_1
_geom_torsion_atom_site_label_2
_geom_torsion_atom_site_label_3
_geom_torsion_atom_site_label_4
_geom_torsion
_geom_torsion_site_symmetry_1
_geom_torsion_site_symmetry_2
_geom_torsion_site_symmetry_3
_geom_torsion_site_symmetry_4
_geom_torsion_publ_flag
O001 C00C C00N C00H 0.6(10) . . . . ?
O002 C00E C00P C005 -0.9(9) . . . . ?
O002 C00E C00P C00U -177.8(6) . . . . ?
O003 C005 C007 C008 179.8(6) . . . . ?
O003 C005 C00P C00E -179.2(6) . . . . ?
O003 C005 C00P C00U -2.3(8) . . . . ?
O004 C00H C00N C00C 176.4(6) . . . . ?
O004 C00H C00R C00V -175.9(6) . . . . ?
O004 C00H C00R C013 1.8(8) . . . . ?
C005 C007 C008 O002 -0.4(10) . . . . ?
C005 C00P C00U C00M 66.6(7) . . . . ?
C006 C00B C00G C00M -169.6(4) . . . . ?
C006 C00B C00G C015 -51.2(5) . . . . ?
C006 C00B C00G C017 69.9(6) . . . . ?
C006 C00B C00Z C010 169.6(5) . . . . ?
C007 C005 C00P C00E 0.4(8) . . . . ?
C007 C005 C00P C00U 177.2(5) . . . . ?
C008 O002 C00E C00P 0.8(9) . . . . ?
C009 C00A C00J C00D -52.8(5) . . . . ?
C009 C00A C00J C00T 175.0(4) . . . . ?
C009 C00A C00Y C00I -176.6(4) . . . . ?
C009 C00A C00Y C013 54.2(5) . . . . ?
C00A C009 C00Q C00F -57.5(7) . . . . ?
C00A C00J C00T C014 -55.9(6) . . . . ?
C00A C00Y C013 C00R -166.8(4) . . . . ?
C00B C006 C011 C00L -49.4(6) . . . . ?
C00B C00G C00M C00O -60.6(5) . . . . ?
C00B C00G C00M C00U 170.2(4) . . . . ?
C00B C00G C015 C00L 53.0(6) . . . . ?
C00B C00Z C010 C00O 54.1(7) . . . . ?
C00C O001 C00V C00R 0.3(9) . . . . ?
C00D C00F C00Q C009 56.5(7) . . . . ?
C00D C00J C00T C014 170.0(4) . . . . ?
C00E O002 C008 C007 -0.1(9) . . . . ?
C00E C00P C00U C00M -116.6(6) . . . . ?
C00F C00D C00J C00A 50.6(5) . . . . ?
C00F C00D C00J C00T -177.7(4) . . . . ?
C00G C00B C00Z C010 -56.2(6) . . . . ?
C00G C00M C00O C010 63.8(6) . . . . ?
C00G C00M C00O C018 -110.3(6) . . . . ?
C00G C00M C00U C00P -169.6(4) . . . . ?
C00H C00R C00V O001 -1.8(9) . . . . ?
C00H C00R C013 C00Y 71.8(6) . . . . ?
C00I C00Y C013 C00R 67.2(6) . . . . ?
C00J C00A C00Y C00I -59.6(5) . . . . ?
C00J C00A C00Y C013 171.2(4) . . . . ?
C00J C00D C00F C00Q -51.3(6) . . . . ?
C00J C00T C014 C00I 54.9(6) . . . . ?
C00K C006 C00B C00G -73.7(6) . . . . ?
C00K C006 C00B C00Z 58.0(6) . . . . ?
C00K C006 C011 C00L 76.6(6) . . . . ?
C00M C00G C015 C00L 169.1(5) . . . . ?
C00M C00O C010 C00Z -58.9(6) . . . . ?
C00N C00H C00R C00V 2.5(8) . . . . ?
C00N C00H C00R C013 -179.8(5) . . . . ?
C00O C00M C00U C00P 64.2(6) . . . . ?
C00P C005 C007 C008 0.3(8) . . . . ?
C00Q C009 C00A C00J 53.9(6) . . . . ?
C00Q C009 C00A C00W -70.8(6) . . . . ?
C00Q C009 C00A C00Y 170.2(5) . . . . ?
C00R C00H C00N C00C -2.0(8) . . . . ?
C00S C006 C00B C00G 165.7(4) . . . . ?
C00S C006 C00B C00Z -62.6(6) . . . . ?
C00S C006 C011 C00L -167.0(5) . . . . ?
C00U C00M C00O C010 -167.1(5) . . . . ?
C00U C00M C00O C018 18.8(8) . . . . ?
C00V O001 C00C C00N 0.3(10) . . . . ?
C00V C00R C013 C00Y -110.6(6) . . . . ?
C00W C00A C00J C00D 69.8(6) . . . . ?
C00W C00A C00J C00T -62.4(6) . . . . ?
C00W C00A C00Y C00I 63.2(5) . . . . ?
C00W C00A C00Y C013 -66.0(5) . . . . ?
C00X C00I C00Y C00A -108.8(6) . . . . ?
C00X C00I C00Y C013 20.6(8) . . . . ?
C00X C00I C014 C00T 112.9(6) . . . . ?
C00Y C00A C00J C00D -171.0(4) . . . . ?
C00Y C00A C00J C00T 56.9(5) . . . . ?
C00Y C00I C014 C00T -60.3(6) . . . . ?
C00Z C00B C00G C00M 58.0(5) . . . . ?
C00Z C00B C00G C015 176.5(4) . . . . ?
C00Z C00B C00G C017 -62.5(6) . . . . ?
C011 C006 C00B C00G 49.1(6) . . . . ?
C011 C006 C00B C00Z -179.2(5) . . . . ?
C011 C00L C015 C00G -56.8(6) . . . . ?
C012 C00D C00F C00Q -168.9(5) . . . . ?
C012 C00D C00J C00A 167.1(5) . . . . ?
C012 C00D C00J C00T -61.2(6) . . . . ?
C013 C00R C00V O001 -179.5(5) . . . . ?
C014 C00I C00Y C00A 64.0(5) . . . . ?
C014 C00I C00Y C013 -166.6(4) . . . . ?
C015 C00G C00M C00O -177.6(4) . . . . ?
C015 C00G C00M C00U 53.1(6) . . . . ?
C015 C00L C011 C006 54.8(6) . . . . ?
C016 C00D C00F C00Q 74.9(6) . . . . ?
C016 C00D C00J C00A -72.5(6) . . . . ?
C016 C00D C00J C00T 59.2(6) . . . . ?
C017 C00G C00M C00O 63.1(5) . . . . ?
C017 C00G C00M C00U -66.2(5) . . . . ?
C017 C00G C015 C00L -71.4(6) . . . . ?
C018 C00O C010 C00Z 115.6(6) . . . . ?
